data_7214184
loop_
_publ_author_name
'Zheng, Sheng-Run'
'Chen, Rui-Ling'
'Liu, Zi-Meng'
'Wen, Xi-Ling'
'Xie, Tao'
'Fan, Jun'
'Zhang, Wei-Guang'

_publ_section_title
;
 Construction of terpyridine--Ln(iii) coordination polymers: structural
 diversity, visible and NIR luminescence properties and response to
 nerve-agent mimics
;
_journal_issue 14
_journal_name_full CrystEngComm
_journal_page_first 2898
_journal_paper_doi 10.1039/c3ce42091d
_journal_volume 16
_journal_year 2014
_chemical_formula_sum 'C22 H15 Lu N3 O9 S2'
_chemical_formula_weight 704.46
_chemical_name_systematic
; 
 ? 
;
_space_group_IT_number 15
_symmetry_cell_setting monoclinic
_symmetry_space_group_name_Hall '-C 2yc'
_symmetry_space_group_name_H-M 'C 1 2/c 1'
_atom_sites_solution_hydrogens geom
_atom_sites_solution_primary direct
_atom_sites_solution_secondary difmap
_audit_creation_method SHELXL-97
_cell_angle_alpha 90.00
_cell_angle_beta 118.078(2)
_cell_angle_gamma 90.00
_cell_formula_units_Z 8
_cell_length_a 19.858(3)
_cell_length_b 18.452(2)
_cell_length_c 13.7432(18)
_cell_measurement_reflns_used 1446
_cell_measurement_temperature 296(2)
_cell_measurement_theta_max 20.80
_cell_measurement_theta_min 2.69
_cell_volume 4443.1(10)
_computing_cell_refinement 'Bruker SAINT'
_computing_data_collection 'Bruker APEX2'
_computing_data_reduction 'Bruker SAINT'
_computing_molecular_graphics 'Bruker SHELXTL'
_computing_publication_material 'Bruker SHELXTL'
_computing_structure_refinement 'SHELXL-97 (Sheldrick, 2008)'
_computing_structure_solution 'SHELXS-97 (Sheldrick, 2008)'
_diffrn_ambient_temperature 296(2)
_diffrn_measured_fraction_theta_full 0.993
_diffrn_measured_fraction_theta_max 0.993
_diffrn_measurement_device_type 'Bruker APEX-II CCD'
_diffrn_measurement_method '\f and \w scans'
_diffrn_radiation_monochromator graphite
_diffrn_radiation_source 'fine-focus sealed tube'
_diffrn_radiation_type MoK\a
_diffrn_radiation_wavelength 0.71073
_diffrn_reflns_av_R_equivalents 0.0695
_diffrn_reflns_av_sigmaI/netI 0.0873
_diffrn_reflns_limit_h_max 21
_diffrn_reflns_limit_h_min -25
_diffrn_reflns_limit_k_max 18
_diffrn_reflns_limit_k_min -23
_diffrn_reflns_limit_l_max 17
_diffrn_reflns_limit_l_min -17
_diffrn_reflns_number 13097
_diffrn_reflns_theta_full 27.00
_diffrn_reflns_theta_max 27.00
_diffrn_reflns_theta_min 1.60
_exptl_absorpt_coefficient_mu 4.695
_exptl_absorpt_correction_T_max 0.3531
_exptl_absorpt_correction_T_min 0.3064
_exptl_absorpt_correction_type multi-scan
_exptl_crystal_colour red
_exptl_crystal_density_diffrn 2.106
_exptl_crystal_density_method 'not measured'
_exptl_crystal_description block
_exptl_crystal_F_000 2744
_exptl_crystal_size_max 0.33
_exptl_crystal_size_mid 0.30
_exptl_crystal_size_min 0.28
_refine_diff_density_max 1.644
_refine_diff_density_min -1.034
_refine_diff_density_rms 0.200
_refine_ls_extinction_method none
_refine_ls_goodness_of_fit_ref 1.015
_refine_ls_hydrogen_treatment constr
_refine_ls_matrix_type full
_refine_ls_number_parameters 334
_refine_ls_number_reflns 4828
_refine_ls_number_restraints 6
_refine_ls_restrained_S_all 1.027
_refine_ls_R_factor_all 0.0797
_refine_ls_R_factor_gt 0.0467
_refine_ls_shift/su_max 0.001
_refine_ls_shift/su_mean 0.000
_refine_ls_structure_factor_coef Fsqd
_refine_ls_weighting_details 'calc w=1/[\s^2^(Fo^2^)+(0.0429P)^2^+0.0000P] where P=(Fo^2^+2Fc^2^)/3'
_refine_ls_weighting_scheme calc
_refine_ls_wR_factor_gt 0.0949
_refine_ls_wR_factor_ref 0.1115
_reflns_number_gt 3262
_reflns_number_total 4828
_reflns_threshold_expression >2sigma(I)
_cod_data_source_file c3ce42091d.txt
_cod_data_source_block 13
_cod_depositor_comments
;
The following automatic conversions were performed:

'_symmetry_cell_setting' value 'Monoclinic' changed to 'monoclinic'
according to
/usr/data/users/saulius/crontab/automatic-downloads/current/RSC/lib/dictionaries/cif_core.dic
dictionary named 'cif_core.dic' version 2.4.2 from 2011-04-26.

Automatic conversion script
Id: cif_fix_values 2281 2013-09-26 08:29:07Z andrius 
;
_cod_original_cell_volume 4443.2(10)
_cod_original_sg_symbol_H-M 'C2/c  '
_cod_database_code 7214184

loop_
_symmetry_equiv_pos_as_xyz
'x, y, z'
'-x, y, -z+1/2'
'x+1/2, y+1/2, z'
'-x+1/2, y+1/2, -z+1/2'
'-x, -y, -z'
'x, -y, z-1/2'
'-x+1/2, -y+1/2, -z'
'x+1/2, -y+1/2, z-1/2'

loop_
_atom_site_label
_atom_site_type_symbol
_atom_site_fract_x
_atom_site_fract_y
_atom_site_fract_z
_atom_site_U_iso_or_equiv
_atom_site_adp_type
_atom_site_occupancy
_atom_site_symmetry_multiplicity
_atom_site_calc_flag
_atom_site_refinement_flags
Lu1 Lu 0.150250(19) 0.187188(18) 0.27257(3) 0.02385(12) Uani 1 1 d .
S2 S 0.04618(11) 0.11987(11) -0.60280(16) 0.0258(5) Uani 1 1 d .
S1 S 0.19562(16) 0.26840(17) -0.2183(2) 0.0539(8) Uani 1 1 d .
O4 O -0.0365(3) 0.1227(3) -0.6639(4) 0.0284(13) Uani 1 1 d .
O7 O 0.1825(3) 0.2922(3) 0.3802(4) 0.0298(13) Uani 1 1 d .
N2 N 0.1298(4) 0.1696(4) 0.0845(5) 0.0260(15) Uani 1 1 d .
C19 C 0.0694(4) 0.1310(4) -0.4625(6) 0.0236(17) Uani 1 1 d .
C6 C 0.0950(5) 0.2211(5) 0.0073(7) 0.0299(19) Uani 1 1 d .
C16 C 0.1076(5) 0.1476(5) -0.2400(7) 0.0297(19) Uani 1 1 d .
N3 N 0.2001(4) 0.0731(3) 0.2465(5) 0.0277(15) Uani 1 1 d .
N1 N 0.0794(4) 0.2858(4) 0.1486(6) 0.0339(17) Uani 1 1 d .
O5 O 0.0802(3) 0.1821(3) -0.6306(5) 0.0392(15) Uani 1 1 d .
C17 C 0.1310(5) 0.1972(5) -0.2933(7) 0.033(2) Uani 1 1 d .
C20 C 0.0487(5) 0.0795(4) -0.4104(7) 0.033(2) Uani 1 1 d .
H20A H 0.0223 0.0385 -0.4488 0.040 Uiso 1 1 calc R
C21 C 0.0672(5) 0.0880(5) -0.2994(7) 0.037(2) Uani 1 1 d .
H21A H 0.0521 0.0529 -0.2651 0.044 Uiso 1 1 calc R
C10 C 0.1567(4) 0.1109(4) 0.0569(6) 0.0243(18) Uani 1 1 d .
O3 O 0.2409(3) 0.2755(4) -0.2752(5) 0.0460(17) Uani 1 1 d .
O8 O 0.2585(3) 0.3391(3) 0.5475(5) 0.0349(14) Uani 1 1 d .
C22 C 0.2334(5) 0.2881(4) 0.4800(7) 0.0287(19) Uani 1 1 d .
C9 C 0.1503(5) 0.1030(5) -0.0479(7) 0.030(2) Uani 1 1 d .
H9A H 0.1687 0.0614 -0.0657 0.036 Uiso 1 1 calc R
O2 O 0.2403(5) 0.2420(5) -0.1090(7) 0.099(3) Uani 1 1 d U
C18 C 0.1122(4) 0.1900(4) -0.4032(6) 0.0281(18) Uani 1 1 d .
H18A H 0.1282 0.2245 -0.4372 0.034 Uiso 1 1 calc R
C7 C 0.0888(5) 0.2162(5) -0.0973(6) 0.031(2) Uani 1 1 d .
H7A H 0.0657 0.2532 -0.1483 0.038 Uiso 1 1 calc R
C5 C 0.0630(5) 0.2835(5) 0.0418(7) 0.035(2) Uani 1 1 d .
C15 C 0.2384(5) 0.0259(5) 0.3296(7) 0.040(2) Uani 1 1 d .
H15A H 0.2435 0.0372 0.3987 0.048 Uiso 1 1 calc R
O6 O 0.0771(4) 0.0518(3) -0.6098(5) 0.0477(17) Uani 1 1 d .
C11 C 0.1955(4) 0.0557(4) 0.1464(7) 0.0283(18) Uani 1 1 d .
C8 C 0.1167(5) 0.1571(5) -0.1248(6) 0.0276(19) Uani 1 1 d .
O1 O 0.1522(6) 0.3298(5) -0.2252(11) 0.137(5) Uani 1 1 d .
C12 C 0.2244(5) -0.0082(5) 0.1313(7) 0.038(2) Uani 1 1 d .
H12A H 0.2180 -0.0200 0.0616 0.046 Uiso 1 1 calc R
C4 C 0.0172(7) 0.3355(5) -0.0336(8) 0.056(3) Uani 1 1 d .
H4A H 0.0057 0.3327 -0.1074 0.067 Uiso 1 1 calc R
C13 C 0.2626(5) -0.0548(5) 0.2172(8) 0.045(2) Uani 1 1 d .
H13A H 0.2831 -0.0977 0.2072 0.054 Uiso 1 1 calc R
C14 C 0.2699(6) -0.0366(5) 0.3191(9) 0.052(3) Uani 1 1 d .
H14A H 0.2959 -0.0669 0.3795 0.063 Uiso 1 1 calc R
C1 C 0.0516(6) 0.3420(5) 0.1821(9) 0.053(3) Uani 1 1 d .
H1A H 0.0641 0.3453 0.2562 0.064 Uiso 1 1 calc R
C2 C 0.0058(7) 0.3942(6) 0.1111(9) 0.067(4) Uani 1 1 d .
H2A H -0.0139 0.4312 0.1362 0.081 Uiso 1 1 calc R
C3 C -0.0106(8) 0.3914(6) 0.0038(10) 0.082(4) Uani 1 1 d .
H3A H -0.0407 0.4272 -0.0448 0.099 Uiso 1 1 calc R
O1W O 0.0960(18) 0.4373(12) -0.157(3) 0.49(3) Uani 1 1 d .

loop_
_atom_site_aniso_label
_atom_site_aniso_U_11
_atom_site_aniso_U_22
_atom_site_aniso_U_33
_atom_site_aniso_U_23
_atom_site_aniso_U_13
_atom_site_aniso_U_12
Lu1 0.0296(2) 0.0296(2) 0.01552(18) -0.00366(15) 0.01324(14) -0.00532(17)
S2 0.0281(11) 0.0373(12) 0.0140(10) -0.0028(8) 0.0115(9) 0.0000(9)
S1 0.0597(17) 0.078(2) 0.0397(16) -0.0328(14) 0.0363(14) -0.0423(16)
O4 0.027(3) 0.042(3) 0.017(3) 0.004(2) 0.010(2) 0.002(3)
O7 0.036(3) 0.031(3) 0.018(3) -0.005(2) 0.008(3) -0.006(3)
N2 0.021(3) 0.038(4) 0.017(4) -0.003(3) 0.007(3) -0.006(3)
C19 0.025(4) 0.033(5) 0.013(4) -0.003(3) 0.009(3) -0.004(4)
C6 0.027(4) 0.040(5) 0.029(5) -0.001(4) 0.018(4) -0.011(4)
C16 0.035(5) 0.037(5) 0.024(5) -0.002(4) 0.020(4) -0.003(4)
N3 0.035(4) 0.030(4) 0.019(4) -0.005(3) 0.013(3) -0.005(3)
N1 0.042(4) 0.045(4) 0.017(4) -0.001(3) 0.015(3) -0.003(4)
O5 0.050(4) 0.054(4) 0.023(3) -0.011(3) 0.025(3) -0.022(3)
C17 0.031(5) 0.052(6) 0.021(5) -0.009(4) 0.017(4) -0.011(4)
C20 0.050(5) 0.032(5) 0.025(5) -0.016(4) 0.022(4) -0.013(4)
C21 0.053(6) 0.039(5) 0.026(5) -0.007(4) 0.024(5) -0.012(4)
C10 0.020(4) 0.034(5) 0.025(5) -0.002(3) 0.016(4) -0.003(3)
O3 0.048(4) 0.069(5) 0.034(4) -0.013(3) 0.030(3) -0.025(3)
O8 0.048(4) 0.028(3) 0.032(4) -0.009(3) 0.021(3) -0.008(3)
C22 0.039(5) 0.026(4) 0.022(5) 0.000(3) 0.015(4) -0.008(4)
C9 0.039(5) 0.034(5) 0.027(5) -0.011(4) 0.022(4) -0.005(4)
O2 0.101(5) 0.126(5) 0.073(5) 0.005(4) 0.044(4) -0.039(4)
C18 0.032(4) 0.039(5) 0.017(4) 0.005(4) 0.014(4) -0.005(4)
C7 0.035(5) 0.043(5) 0.016(4) 0.001(4) 0.013(4) -0.007(4)
C5 0.042(5) 0.034(5) 0.031(5) -0.007(4) 0.020(4) -0.001(4)
C15 0.064(6) 0.036(5) 0.022(5) 0.001(4) 0.022(5) 0.000(5)
O6 0.057(4) 0.056(4) 0.024(3) 0.000(3) 0.015(3) 0.026(4)
C11 0.026(4) 0.033(5) 0.023(4) 0.000(4) 0.010(4) -0.006(4)
C8 0.032(5) 0.041(5) 0.012(4) -0.006(3) 0.012(4) -0.011(4)
O1 0.137(9) 0.086(7) 0.254(15) -0.116(8) 0.146(11) -0.067(7)
C12 0.049(6) 0.041(5) 0.027(5) -0.009(4) 0.020(5) 0.004(5)
C4 0.102(9) 0.039(6) 0.034(6) 0.013(4) 0.038(6) 0.019(6)
C13 0.050(6) 0.045(6) 0.035(6) -0.003(4) 0.016(5) 0.018(5)
C14 0.068(7) 0.039(6) 0.046(7) 0.006(5) 0.023(6) 0.015(5)
C1 0.065(7) 0.054(6) 0.046(7) 0.000(5) 0.030(6) 0.015(6)
C2 0.102(9) 0.068(8) 0.052(8) 0.012(6) 0.053(7) 0.042(7)
C3 0.131(12) 0.067(8) 0.057(8) 0.028(6) 0.052(8) 0.064(8)
O1W 0.69(5) 0.37(3) 0.81(6) -0.36(4) 0.68(5) -0.30(3)

loop_
_atom_type_symbol
_atom_type_description
_atom_type_scat_dispersion_real
_atom_type_scat_dispersion_imag
_atom_type_scat_source
C C 0.0033 0.0016 'International Tables Vol C Tables 4.2.6.8 and 6.1.1.4'
H H 0.0000 0.0000 'International Tables Vol C Tables 4.2.6.8 and 6.1.1.4'
N N 0.0061 0.0033 'International Tables Vol C Tables 4.2.6.8 and 6.1.1.4'
O O 0.0106 0.0060 'International Tables Vol C Tables 4.2.6.8 and 6.1.1.4'
S S 0.1246 0.1234 'International Tables Vol C Tables 4.2.6.8 and 6.1.1.4'
Lu Lu -0.4720 5.8584 'International Tables Vol C Tables 4.2.6.8 and 6.1.1.4'

loop_
_geom_angle_atom_site_label_1
_geom_angle_atom_site_label_2
_geom_angle_atom_site_label_3
_geom_angle
_geom_angle_site_symmetry_1
_geom_angle_site_symmetry_3
O3 Lu1 O8 77.6(2) 7 7_556
O3 Lu1 O5 145.8(2) 7 1_556
O8 Lu1 O5 76.1(2) 7_556 1_556
O3 Lu1 O7 76.2(2) 7 .
O8 Lu1 O7 69.86(19) 7_556 .
O5 Lu1 O7 74.46(19) 1_556 .
O3 Lu1 O4 142.13(19) 7 2_554
O8 Lu1 O4 127.00(19) 7_556 2_554
O5 Lu1 O4 72.02(18) 1_556 2_554
O7 Lu1 O4 135.57(18) . 2_554
O3 Lu1 N3 79.2(2) 7 .
O8 Lu1 N3 78.9(2) 7_556 .
O5 Lu1 N3 116.3(2) 1_556 .
O7 Lu1 N3 143.5(2) . .
O4 Lu1 N3 78.7(2) 2_554 .
O3 Lu1 N1 91.0(2) 7 .
O8 Lu1 N1 143.4(2) 7_556 .
O5 Lu1 N1 97.2(2) 1_556 .
O7 Lu1 N1 73.7(2) . .
O4 Lu1 N1 82.4(2) 2_554 .
N3 Lu1 N1 133.4(2) . .
O3 Lu1 N2 74.8(2) 7 .
O8 Lu1 N2 139.1(2) 7_556 .
O5 Lu1 N2 138.7(2) 1_556 .
O7 Lu1 N2 129.8(2) . .
O4 Lu1 N2 68.31(19) 2_554 .
N3 Lu1 N2 66.7(2) . .
N1 Lu1 N2 66.8(2) . .
O6 S2 O4 113.6(4) . .
O6 S2 O5 114.0(4) . .
O4 S2 O5 110.8(4) . .
O6 S2 C19 106.0(4) . .
O4 S2 C19 105.6(3) . .
O5 S2 C19 106.1(3) . .
O1 S1 O2 113.9(7) . .
O1 S1 O3 114.2(6) . .
O2 S1 O3 111.3(5) . .
O1 S1 C17 107.7(5) . .
O2 S1 C17 106.2(5) . .
O3 S1 C17 102.4(4) . .
S2 O4 Lu1 150.4(3) . 2_554
C22 O7 Lu1 118.5(5) . .
C10 N2 C6 118.2(7) . .
C10 N2 Lu1 121.2(5) . .
C6 N2 Lu1 120.5(5) . .
C20 C19 C18 119.4(7) . .
C20 C19 S2 120.2(6) . .
C18 C19 S2 120.3(6) . .
N2 C6 C7 122.2(8) . .
N2 C6 C5 115.5(7) . .
C7 C6 C5 122.3(8) . .
C17 C16 C21 117.5(8) . .
C17 C16 C8 124.9(7) . .
C21 C16 C8 117.3(7) . .
C15 N3 C11 116.2(7) . .
C15 N3 Lu1 122.8(5) . .
C11 N3 Lu1 120.8(5) . .
C5 N1 C1 117.8(8) . .
C5 N1 Lu1 120.2(6) . .
C1 N1 Lu1 121.9(6) . .
S2 O5 Lu1 130.5(3) . 1_554
C18 C17 C16 122.0(8) . .
C18 C17 S1 117.0(6) . .
C16 C17 S1 120.7(6) . .
C19 C20 C21 120.3(7) . .
C16 C21 C20 121.0(8) . .
N2 C10 C9 121.5(7) . .
N2 C10 C11 115.9(7) . .
C9 C10 C11 122.5(7) . .
S1 O3 Lu1 148.6(4) . 7
C22 O8 Lu1 118.1(5) . 7_556
O8 C22 O7 126.5(8) . .
O8 C22 C22 118.0(9) . 7_556
O7 C22 C22 115.5(9) . 7_556
C8 C9 C10 119.6(8) . .
C17 C18 C19 119.6(7) . .
C8 C7 C6 119.5(8) . .
N1 C5 C4 121.9(8) . .
N1 C5 C6 116.6(8) . .
C4 C5 C6 121.5(8) . .
N3 C15 C14 124.4(9) . .
C12 C11 N3 121.2(8) . .
C12 C11 C10 123.4(8) . .
N3 C11 C10 115.4(7) . .
C7 C8 C9 118.9(7) . .
C7 C8 C16 121.3(8) . .
C9 C8 C16 119.6(7) . .
C13 C12 C11 120.8(8) . .
C3 C4 C5 118.4(9) . .
C12 C13 C14 118.4(9) . .
C15 C14 C13 118.8(9) . .
N1 C1 C2 122.6(10) . .
C3 C2 C1 119.2(10) . .
C2 C3 C4 120.2(10) . .

loop_
_geom_bond_atom_site_label_1
_geom_bond_atom_site_label_2
_geom_bond_distance
_geom_bond_site_symmetry_2
Lu1 O3 2.252(5) 7
Lu1 O8 2.327(6) 7_556
Lu1 O5 2.335(5) 1_556
Lu1 O7 2.337(5) .
Lu1 O4 2.361(5) 2_554
Lu1 N3 2.423(6) .
Lu1 N1 2.436(7) .
Lu1 N2 2.442(6) .
S2 O6 1.422(6) .
S2 O4 1.452(5) .
S2 O5 1.471(6) .
S2 C19 1.770(7) .
S1 O1 1.400(10) .
S1 O2 1.424(9) .
S1 O3 1.449(6) .
S1 C17 1.786(8) .
O4 Lu1 2.361(5) 2_554
O7 C22 1.267(9) .
N2 C10 1.339(9) .
N2 C6 1.347(10) .
C19 C20 1.364(10) .
C19 C18 1.386(10) .
C6 C7 1.388(11) .
C6 C5 1.496(11) .
C16 C17 1.383(11) .
C16 C21 1.379(11) .
C16 C8 1.517(10) .
N3 C15 1.350(10) .
N3 C11 1.374(10) .
N1 C5 1.347(10) .
N1 C1 1.353(11) .
O5 Lu1 2.335(5) 1_554
C17 C18 1.381(11) .
C20 C21 1.400(11) .
C10 C9 1.393(10) .
C10 C11 1.500(11) .
O3 Lu1 2.252(5) 7
O8 C22 1.248(9) .
O8 Lu1 2.327(6) 7_556
C22 C22 1.540(16) 7_556
C9 C8 1.377(11) .
C7 C8 1.356(11) .
C5 C4 1.390(12) .
C15 C14 1.352(12) .
C11 C12 1.369(11) .
C12 C13 1.366(12) .
C4 C3 1.377(13) .
C13 C14 1.380(13) .
C1 C2 1.369(13) .
C2 C3 1.353(14) .
